data_7060402
loop_
_publ_author_name
'Ye, Rong'
'Sun, Jing'
'Han, Ying'
'Yan, Chao-Guo'

_publ_section_title
;
 Molecular diversity of TEMPO-mediated cycloaddition of ketohydrazones and
 3-phenacylideneoxindoles
;
_journal_issue 11
_journal_name_full 'New Journal of Chemistry'
_journal_page_first 5075
_journal_page_last 5080
_journal_paper_doi 10.1039/D0NJ06036D
_journal_volume 45
_journal_year 2021
_chemical_formula_moiety 'C48 H50 N4 O4'
_chemical_formula_sum 'C48 H50 N4 O4'
_chemical_formula_weight 746.92
_space_group_crystal_system monoclinic
_space_group_IT_number 14
_space_group_name_Hall '-P 2yn'
_space_group_name_H-M_alt 'P 1 21/n 1'
_atom_sites_solution_hydrogens geom
_audit_creation_method SHELXL-2014/7
_audit_update_record
;
2020-09-24 deposited with the CCDC.	2021-02-11 downloaded from the CCDC.
;
_cell_angle_alpha 90
_cell_angle_beta 101.808(4)
_cell_angle_gamma 90
_cell_formula_units_Z 4
_cell_length_a 10.2691(11)
_cell_length_b 18.703(2)
_cell_length_c 21.629(3)
_cell_measurement_reflns_used 6657
_cell_measurement_temperature 296(2)
_cell_measurement_theta_max 25.03
_cell_measurement_theta_min 2.18
_cell_volume 4066.2(8)
_computing_cell_refinement 'Bruker SAINT'
_computing_data_collection 'Bruker APEX2'
_computing_data_reduction 'Bruker SAINT'
_computing_molecular_graphics 'Bruker SHELXTL'
_computing_publication_material 'Bruker SHELXTL'
_computing_structure_refinement 'SHELXL-2014/7 (Sheldrick, 2014)'
_computing_structure_solution 'SHELXS-97 (Sheldrick 2008)'
_diffrn_ambient_temperature 296(2)
_diffrn_measured_fraction_theta_full 0.998
_diffrn_measured_fraction_theta_max 0.998
_diffrn_measurement_device_type 'CCD area detector'
_diffrn_measurement_method 'phi and omega scans'
_diffrn_radiation_source 'fine-focus sealed tube'
_diffrn_radiation_type MoK\a
_diffrn_radiation_wavelength 0.71073
_diffrn_reflns_av_R_equivalents 0.0874
_diffrn_reflns_av_unetI/netI 0.1023
_diffrn_reflns_Laue_measured_fraction_full 0.998
_diffrn_reflns_Laue_measured_fraction_max 0.998
_diffrn_reflns_limit_h_max 11
_diffrn_reflns_limit_h_min -12
_diffrn_reflns_limit_k_max 22
_diffrn_reflns_limit_k_min -23
_diffrn_reflns_limit_l_max 26
_diffrn_reflns_limit_l_min -23
_diffrn_reflns_number 37685
_diffrn_reflns_point_group_measured_fraction_full 0.998
_diffrn_reflns_point_group_measured_fraction_max 0.998
_diffrn_reflns_theta_full 25.242
_diffrn_reflns_theta_max 25.999
_diffrn_reflns_theta_min 1.453
_exptl_absorpt_coefficient_mu 0.078
_exptl_absorpt_correction_T_max 0.7456
_exptl_absorpt_correction_T_min 0.6801
_exptl_absorpt_correction_type multi-scan
_exptl_absorpt_process_details sadabs
_exptl_crystal_colour yellow
_exptl_crystal_density_diffrn 1.220
_exptl_crystal_description block
_exptl_crystal_F_000 1592
_exptl_crystal_size_max 0.260
_exptl_crystal_size_mid 0.220
_exptl_crystal_size_min 0.180
_refine_diff_density_max 0.163
_refine_diff_density_min -0.176
_refine_diff_density_rms 0.035
_refine_ls_extinction_method none
_refine_ls_goodness_of_fit_ref 1.010
_refine_ls_hydrogen_treatment constr
_refine_ls_matrix_type full
_refine_ls_number_parameters 511
_refine_ls_number_reflns 7994
_refine_ls_number_restraints 0
_refine_ls_restrained_S_all 1.010
_refine_ls_R_factor_all 0.1704
_refine_ls_R_factor_gt 0.0604
_refine_ls_shift/su_max 0.000
_refine_ls_shift/su_mean 0.000
_refine_ls_structure_factor_coef Fsqd
_refine_ls_weighting_details 'w=1/[\s^2^(Fo^2^)+(0.0450P)^2^+0.7261P] where P=(Fo^2^+2Fc^2^)/3'
_refine_ls_weighting_scheme calc
_refine_ls_wR_factor_gt 0.1028
_refine_ls_wR_factor_ref 0.1326
_reflns_Friedel_coverage 0.000
_reflns_number_gt 3791
_reflns_number_total 7994
_reflns_threshold_expression 'I > 2\s(I)'
_cod_data_source_file d0nj06036d2.cif
_cod_data_source_block 3b
_cod_depositor_comments 'Adding full bibliography for 7060394--7060404.cif.'
_cod_original_sg_symbol_H-M 'P 21/n'
_cod_database_code 7060402
_shelx_shelxl_version_number 2014/7
_shelx_space_group_comment
; 
The symmetry employed for this shelxl refinement is uniquely defined 
by the following loop, which should always be used as a source of 
symmetry information in preference to the above space-group names. 
They are only intended as comments. 
;
_shelx_estimated_absorpt_t_min 0.980
_shelx_estimated_absorpt_t_max 0.986

loop_
_space_group_symop_operation_xyz
'x, y, z'
'-x+1/2, y+1/2, -z+1/2'
'-x, -y, -z'
'x-1/2, -y-1/2, z-1/2'

loop_
_atom_site_label
_atom_site_type_symbol
_atom_site_fract_x
_atom_site_fract_y
_atom_site_fract_z
_atom_site_U_iso_or_equiv
_atom_site_adp_type
_atom_site_occupancy
_atom_site_site_symmetry_order
_atom_site_calc_flag
_atom_site_refinement_flags_posn
_atom_site_refinement_flags_adp
_atom_site_refinement_flags_occupancy
_atom_site_disorder_assembly
_atom_site_disorder_group
C1 C 0.3859(3) 0.23472(14) 0.11220(12) 0.0598(7) Uani 1 1 d . . . . .
C2 C 0.5210(3) 0.19704(15) 0.11951(14) 0.0797(9) Uani 1 1 d . . . . .
H2A H 0.5332 0.1810 0.0789 0.120 Uiso 1 1 calc R U . . .
H2B H 0.5236 0.1567 0.1472 0.120 Uiso 1 1 calc R U . . .
H2C H 0.5908 0.2298 0.1370 0.120 Uiso 1 1 calc R U . . .
C3 C 0.3592(3) 0.25299(16) 0.17710(13) 0.0819(9) Uani 1 1 d . . . . .
H3A H 0.4323 0.2802 0.2004 0.123 Uiso 1 1 calc R U . . .
H3B H 0.3496 0.2097 0.1995 0.123 Uiso 1 1 calc R U . . .
H3C H 0.2789 0.2806 0.1723 0.123 Uiso 1 1 calc R U . . .
C4 C 0.2729(3) 0.18738(16) 0.07773(14) 0.0811(9) Uani 1 1 d . . . . .
H4A H 0.2815 0.1403 0.0970 0.097 Uiso 1 1 calc R U . . .
H4B H 0.1888 0.2074 0.0832 0.097 Uiso 1 1 calc R U . . .
C5 C 0.2698(3) 0.17950(17) 0.00794(14) 0.0861(10) Uani 1 1 d . . . . .
H5A H 0.3511 0.1570 0.0015 0.103 Uiso 1 1 calc R U . . .
H5B H 0.1952 0.1498 -0.0115 0.103 Uiso 1 1 calc R U . . .
C6 C 0.2563(3) 0.25291(18) -0.02136(14) 0.0841(9) Uani 1 1 d . . . . .
H6A H 0.1727 0.2738 -0.0161 0.101 Uiso 1 1 calc R U . . .
H6B H 0.2534 0.2485 -0.0663 0.101 Uiso 1 1 calc R U . . .
C7 C 0.3695(3) 0.30307(16) 0.00731(12) 0.0657(8) Uani 1 1 d . . . . .
C8 C 0.4987(3) 0.28230(16) -0.01312(14) 0.0873(10) Uani 1 1 d . . . . .
H8A H 0.5716 0.3084 0.0116 0.131 Uiso 1 1 calc R U . . .
H8B H 0.4914 0.2935 -0.0570 0.131 Uiso 1 1 calc R U . . .
H8C H 0.5140 0.2320 -0.0067 0.131 Uiso 1 1 calc R U . . .
C9 C 0.3320(4) 0.37905(17) -0.01552(13) 0.0970(11) Uani 1 1 d . . . . .
H9A H 0.2594 0.3956 0.0025 0.145 Uiso 1 1 calc R U . . .
H9B H 0.3058 0.3793 -0.0608 0.145 Uiso 1 1 calc R U . . .
H9C H 0.4072 0.4100 -0.0027 0.145 Uiso 1 1 calc R U . . .
C10 C 0.9172(3) 0.39491(13) 0.14311(13) 0.0605(7) Uani 1 1 d . . . . .
H10 H 0.9542 0.3800 0.1839 0.073 Uiso 1 1 calc R U . . .
C11 C 0.9967(3) 0.39990(16) 0.09926(18) 0.0765(9) Uani 1 1 d . . . . .
H11 H 1.0864 0.3881 0.1104 0.092 Uiso 1 1 calc R U . . .
C12 C 0.9430(4) 0.42225(16) 0.03919(17) 0.0793(9) Uani 1 1 d . . . . .
H12 H 0.9962 0.4253 0.0093 0.095 Uiso 1 1 calc R U . . .
C13 C 0.8116(3) 0.44003(15) 0.02316(14) 0.0738(8) Uani 1 1 d . . . . .
H13 H 0.7754 0.4558 -0.0175 0.089 Uiso 1 1 calc R U . . .
C14 C 0.7320(3) 0.43457(14) 0.06757(13) 0.0630(7) Uani 1 1 d . . . . .
H14 H 0.6424 0.4467 0.0563 0.076 Uiso 1 1 calc R U . . .
C15 C 0.7832(2) 0.41162(12) 0.12776(12) 0.0470(6) Uani 1 1 d . . . . .
C16 C 0.7028(2) 0.40271(13) 0.17867(11) 0.0501(6) Uani 1 1 d . . . . .
H16A H 0.6912 0.3519 0.1847 0.060 Uiso 1 1 calc R U . . .
H16B H 0.7553 0.4213 0.2178 0.060 Uiso 1 1 calc R U . . .
C17 C 0.4594(3) 0.40709(14) 0.13224(11) 0.0495(6) Uani 1 1 d . . . . .
C18 C 0.5605(2) 0.50619(12) 0.19474(11) 0.0437(6) Uani 1 1 d . . . . .
C19 C 0.6349(2) 0.56164(14) 0.17793(12) 0.0568(7) Uani 1 1 d . . . . .
H19 H 0.6910 0.5530 0.1501 0.068 Uiso 1 1 calc R U . . .
C20 C 0.6275(3) 0.62958(14) 0.20167(12) 0.0628(7) Uani 1 1 d . . . . .
H20 H 0.6799 0.6657 0.1900 0.075 Uiso 1 1 calc R U . . .
C21 C 0.5439(2) 0.64515(13) 0.24232(11) 0.0520(7) Uani 1 1 d . . . . .
C22 C 0.5346(3) 0.71983(13) 0.26761(14) 0.0767(9) Uani 1 1 d . . . . .
H22A H 0.6178 0.7324 0.2946 0.115 Uiso 1 1 calc R U . . .
H22B H 0.4651 0.7216 0.2912 0.115 Uiso 1 1 calc R U . . .
H22C H 0.5151 0.7529 0.2330 0.115 Uiso 1 1 calc R U . . .
C23 C 0.4704(2) 0.58912(13) 0.25914(11) 0.0494(6) Uani 1 1 d . . . . .
H23 H 0.4134 0.5983 0.2865 0.059 Uiso 1 1 calc R U . . .
C24 C 0.4776(2) 0.51986(12) 0.23716(10) 0.0414(6) Uani 1 1 d . . . . .
C25 C 0.4026(2) 0.46297(12) 0.26165(10) 0.0420(6) Uani 1 1 d . . . . .
C26 C 0.4449(2) 0.40096(13) 0.29506(10) 0.0462(6) Uani 1 1 d . . . . .
C27 C 0.5784(3) 0.36833(15) 0.31331(11) 0.0525(7) Uani 1 1 d . . . . .
C28 C 0.6966(2) 0.41080(13) 0.34145(10) 0.0466(6) Uani 1 1 d . . . . .
C29 C 0.6899(3) 0.47987(14) 0.36397(11) 0.0508(7) Uani 1 1 d . . . . .
H29 H 0.6077 0.5022 0.3597 0.061 Uiso 1 1 calc R U . . .
C30 C 0.8031(3) 0.51565(14) 0.39241(12) 0.0581(7) Uani 1 1 d . . . . .
H30 H 0.7971 0.5622 0.4067 0.070 Uiso 1 1 calc R U . . .
C31 C 0.9259(3) 0.48291(15) 0.39987(12) 0.0545(7) Uani 1 1 d . . . . .
C32 C 1.1575(3) 0.48799(17) 0.44287(14) 0.0849(9) Uani 1 1 d . . . . .
H32A H 1.1518 0.4451 0.4666 0.127 Uiso 1 1 calc R U . . .
H32B H 1.2219 0.5196 0.4672 0.127 Uiso 1 1 calc R U . . .
H32C H 1.1841 0.4761 0.4041 0.127 Uiso 1 1 calc R U . . .
C33 C 0.9360(3) 0.41463(15) 0.37732(12) 0.0599(7) Uani 1 1 d . . . . .
H33 H 1.0185 0.3927 0.3812 0.072 Uiso 1 1 calc R U . . .
C34 C 0.8217(3) 0.37966(14) 0.34892(11) 0.0559(7) Uani 1 1 d . . . . .
H34 H 0.8283 0.3334 0.3341 0.067 Uiso 1 1 calc R U . . .
C35 C 0.4116(3) 0.38148(17) 0.44692(14) 0.0724(8) Uani 1 1 d . . . . .
H35 H 0.4340 0.4169 0.4208 0.087 Uiso 1 1 calc R U . . .
C36 C 0.4393(3) 0.39191(19) 0.51179(15) 0.0864(10) Uani 1 1 d . . . . .
H36 H 0.4787 0.4342 0.5287 0.104 Uiso 1 1 calc R U . . .
C37 C 0.4087(3) 0.3404(2) 0.55037(16) 0.0932(11) Uani 1 1 d . . . . .
H37 H 0.4272 0.3473 0.5939 0.112 Uiso 1 1 calc R U . . .
C38 C 0.3510(4) 0.2789(2) 0.52563(18) 0.0975(12) Uani 1 1 d . . . . .
H38 H 0.3305 0.2434 0.5522 0.117 Uiso 1 1 calc R U . . .
C39 C 0.3226(3) 0.26871(17) 0.46107(16) 0.0829(9) Uani 1 1 d . . . . .
H39 H 0.2827 0.2262 0.4447 0.100 Uiso 1 1 calc R U . . .
C40 C 0.3518(3) 0.31978(15) 0.42031(13) 0.0568(7) Uani 1 1 d . . . . .
C41 C 0.3171(3) 0.30612(14) 0.34964(12) 0.0673(8) Uani 1 1 d . . . . .
H41A H 0.3750 0.2689 0.3395 0.081 Uiso 1 1 calc R U . . .
H41B H 0.2264 0.2885 0.3386 0.081 Uiso 1 1 calc R U . . .
C42 C 0.3294(3) 0.37072(14) 0.30988(11) 0.0517(7) Uani 1 1 d . . . . .
C43 C 0.1734(2) 0.51878(13) 0.22896(11) 0.0464(6) Uani 1 1 d . . . . .
C44 C 0.0713(3) 0.53575(16) 0.25849(12) 0.0648(8) Uani 1 1 d . . . . .
H44 H 0.0652 0.5137 0.2963 0.078 Uiso 1 1 calc R U . . .
C45 C -0.0220(3) 0.58557(18) 0.23181(15) 0.0764(9) Uani 1 1 d . . . . .
H45 H -0.0917 0.5968 0.2516 0.092 Uiso 1 1 calc R U . . .
C46 C -0.0131(3) 0.61884(16) 0.17634(15) 0.0717(8) Uani 1 1 d . . . . .
H46 H -0.0751 0.6533 0.1589 0.086 Uiso 1 1 calc R U . . .
C47 C 0.0883(3) 0.60056(15) 0.14686(13) 0.0678(8) Uani 1 1 d . . . . .
H47 H 0.0941 0.6224 0.1089 0.081 Uiso 1 1 calc R U . . .
C48 C 0.1816(3) 0.55036(14) 0.17261(12) 0.0573(7) Uani 1 1 d . . . . .
H48 H 0.2495 0.5379 0.1520 0.069 Uiso 1 1 calc R U . . .
N1 N 0.3737(2) 0.30347(11) 0.07621(9) 0.0544(6) Uani 1 1 d . . . . .
N2 N 0.57094(19) 0.43651(10) 0.16852(9) 0.0455(5) Uani 1 1 d . . . . .
N3 N 0.2681(2) 0.46642(11) 0.25768(9) 0.0482(5) Uani 1 1 d . . . . .
N4 N 0.2228(2) 0.40999(11) 0.28806(9) 0.0557(6) Uani 1 1 d . . . . .
O1 O 0.49144(16) 0.34488(9) 0.10632(7) 0.0539(4) Uani 1 1 d . . . . .
O2 O 0.35013(18) 0.43313(9) 0.12422(8) 0.0651(5) Uani 1 1 d . . . . .
O3 O 0.58960(18) 0.30351(10) 0.30743(9) 0.0793(6) Uani 1 1 d . . . . .
O4 O 1.03168(19) 0.52205(10) 0.42929(9) 0.0759(6) Uani 1 1 d . . . . .

loop_
_atom_site_aniso_label
_atom_site_aniso_U_11
_atom_site_aniso_U_22
_atom_site_aniso_U_33
_atom_site_aniso_U_23
_atom_site_aniso_U_13
_atom_site_aniso_U_12
C1 0.073(2) 0.0559(18) 0.0499(18) -0.0041(14) 0.0115(14) -0.0066(16)
C2 0.093(2) 0.0586(19) 0.081(2) 0.0039(16) 0.0039(17) 0.0109(17)
C3 0.111(3) 0.082(2) 0.057(2) 0.0003(16) 0.0253(17) -0.0133(19)
C4 0.092(2) 0.079(2) 0.072(2) -0.0154(17) 0.0158(17) -0.0230(18)
C5 0.096(2) 0.088(3) 0.070(2) -0.0223(19) 0.0054(17) -0.0215(19)
C6 0.095(2) 0.100(3) 0.0515(19) -0.0150(19) 0.0008(16) 0.000(2)
C7 0.084(2) 0.072(2) 0.0419(17) -0.0017(15) 0.0163(15) 0.0108(17)
C8 0.113(3) 0.090(2) 0.067(2) -0.0091(17) 0.0381(19) 0.001(2)
C9 0.144(3) 0.088(3) 0.055(2) 0.0134(18) 0.0107(19) 0.022(2)
C10 0.0611(19) 0.0552(18) 0.0678(19) -0.0010(14) 0.0189(16) -0.0008(15)
C11 0.063(2) 0.074(2) 0.101(3) -0.008(2) 0.036(2) -0.0038(16)
C12 0.089(3) 0.072(2) 0.093(3) -0.0107(19) 0.057(2) -0.0105(19)
C13 0.095(3) 0.077(2) 0.0582(19) 0.0048(16) 0.0366(18) -0.0016(18)
C14 0.0687(19) 0.0702(19) 0.0555(19) 0.0078(15) 0.0256(16) 0.0072(15)
C15 0.0533(17) 0.0408(15) 0.0502(17) -0.0013(12) 0.0184(13) 0.0019(12)
C16 0.0540(16) 0.0526(16) 0.0465(15) 0.0036(12) 0.0167(12) 0.0069(13)
C17 0.0596(19) 0.0492(18) 0.0426(16) 0.0025(13) 0.0176(14) 0.0055(16)
C18 0.0531(15) 0.0442(16) 0.0357(14) 0.0043(12) 0.0133(12) -0.0010(13)
C19 0.0668(18) 0.0564(19) 0.0552(17) 0.0068(14) 0.0311(14) -0.0017(15)
C20 0.078(2) 0.0495(18) 0.0660(19) 0.0080(15) 0.0268(16) -0.0083(15)
C21 0.0645(17) 0.0419(16) 0.0486(16) 0.0031(13) 0.0096(14) 0.0017(14)
C22 0.102(2) 0.0481(18) 0.082(2) -0.0040(15) 0.0233(17) -0.0020(16)
C23 0.0585(17) 0.0506(17) 0.0414(15) 0.0000(13) 0.0154(12) 0.0022(14)
C24 0.0485(15) 0.0434(16) 0.0334(13) 0.0033(12) 0.0112(11) 0.0015(12)
C25 0.0488(16) 0.0458(16) 0.0344(14) -0.0031(12) 0.0157(11) -0.0025(13)
C26 0.0554(17) 0.0465(16) 0.0369(14) 0.0020(12) 0.0102(12) -0.0008(14)
C27 0.069(2) 0.0476(18) 0.0409(15) 0.0058(13) 0.0121(13) 0.0017(16)
C28 0.0593(18) 0.0463(17) 0.0361(14) 0.0049(12) 0.0140(12) 0.0064(14)
C29 0.0569(18) 0.0527(18) 0.0441(16) 0.0026(13) 0.0134(13) 0.0060(14)
C30 0.065(2) 0.0500(17) 0.0584(18) -0.0026(14) 0.0102(14) 0.0045(16)
C31 0.0554(18) 0.0585(19) 0.0480(16) 0.0050(14) 0.0067(13) -0.0037(16)
C32 0.065(2) 0.104(3) 0.079(2) 0.0028(18) -0.0011(16) 0.0011(19)
C33 0.0584(19) 0.064(2) 0.0592(18) 0.0043(15) 0.0166(14) 0.0112(16)
C34 0.072(2) 0.0497(17) 0.0477(16) 0.0035(13) 0.0169(14) 0.0099(16)
C35 0.083(2) 0.079(2) 0.057(2) 0.0146(17) 0.0187(16) -0.0033(18)
C36 0.092(2) 0.109(3) 0.056(2) 0.003(2) 0.0100(18) 0.004(2)
C37 0.097(3) 0.128(3) 0.057(2) 0.026(3) 0.0227(19) 0.030(2)
C38 0.129(3) 0.102(3) 0.073(3) 0.041(2) 0.047(2) 0.021(3)
C39 0.107(3) 0.075(2) 0.077(3) 0.0237(19) 0.0422(19) 0.0079(18)
C40 0.0612(18) 0.0586(19) 0.0572(19) 0.0191(16) 0.0274(14) 0.0085(15)
C41 0.087(2) 0.0551(18) 0.065(2) 0.0115(15) 0.0280(16) -0.0099(15)
C42 0.0639(18) 0.0508(17) 0.0418(15) 0.0026(13) 0.0144(13) -0.0050(15)
C43 0.0486(16) 0.0495(16) 0.0406(15) -0.0035(13) 0.0082(12) 0.0014(13)
C44 0.0515(17) 0.094(2) 0.0505(17) -0.0026(16) 0.0139(14) 0.0102(16)
C45 0.0580(19) 0.108(3) 0.065(2) -0.0179(19) 0.0147(16) 0.0150(18)
C46 0.070(2) 0.070(2) 0.070(2) -0.0110(17) 0.0031(17) 0.0176(16)
C47 0.077(2) 0.067(2) 0.0583(18) 0.0059(15) 0.0107(16) 0.0099(17)
C48 0.0623(18) 0.0607(18) 0.0510(17) 0.0044(14) 0.0164(14) 0.0096(15)
N1 0.0608(14) 0.0556(14) 0.0453(14) -0.0073(11) 0.0074(11) -0.0033(11)
N2 0.0507(13) 0.0470(13) 0.0420(12) -0.0012(10) 0.0168(10) 0.0021(11)
N3 0.0557(14) 0.0516(14) 0.0408(12) 0.0045(10) 0.0178(10) -0.0014(12)
N4 0.0625(15) 0.0579(15) 0.0514(13) 0.0039(11) 0.0222(11) -0.0096(12)
O1 0.0600(11) 0.0473(11) 0.0561(11) -0.0082(9) 0.0159(9) 0.0037(9)
O2 0.0587(12) 0.0661(13) 0.0689(13) -0.0156(10) 0.0095(9) 0.0138(10)
O3 0.0847(14) 0.0474(13) 0.0969(16) -0.0005(11) -0.0023(11) 0.0035(11)
O4 0.0603(13) 0.0725(13) 0.0892(14) 0.0001(11) 0.0019(11) 0.0013(11)

loop_
_atom_type_symbol
_atom_type_description
_atom_type_scat_dispersion_real
_atom_type_scat_dispersion_imag
_atom_type_scat_source
C C 0.0033 0.0016 'International Tables Vol C Tables 4.2.6.8 and 6.1.1.4'
H H 0.0000 0.0000 'International Tables Vol C Tables 4.2.6.8 and 6.1.1.4'
N N 0.0061 0.0033 'International Tables Vol C Tables 4.2.6.8 and 6.1.1.4'
O O 0.0106 0.0060 'International Tables Vol C Tables 4.2.6.8 and 6.1.1.4'

loop_
_geom_angle_atom_site_label_1
_geom_angle_atom_site_label_2
_geom_angle_atom_site_label_3
_geom_angle
_geom_angle_site_symmetry_1
_geom_angle_site_symmetry_3
_geom_angle_publ_flag
N1 C1 C3 106.0(2) . . ?
N1 C1 C4 105.7(2) . . ?
C3 C1 C4 108.5(2) . . ?
N1 C1 C2 115.2(2) . . ?
C3 C1 C2 109.7(2) . . ?
C4 C1 C2 111.4(2) . . ?
C1 C2 H2A 109.5 . . ?
C1 C2 H2B 109.5 . . ?
H2A C2 H2B 109.5 . . ?
C1 C2 H2C 109.5 . . ?
H2A C2 H2C 109.5 . . ?
H2B C2 H2C 109.5 . . ?
C1 C3 H3A 109.5 . . ?
C1 C3 H3B 109.5 . . ?
H3A C3 H3B 109.5 . . ?
C1 C3 H3C 109.5 . . ?
H3A C3 H3C 109.5 . . ?
H3B C3 H3C 109.5 . . ?
C5 C4 C1 113.7(2) . . ?
C5 C4 H4A 108.8 . . ?
C1 C4 H4A 108.8 . . ?
C5 C4 H4B 108.8 . . ?
C1 C4 H4B 108.8 . . ?
H4A C4 H4B 107.7 . . ?
C6 C5 C4 108.2(2) . . ?
C6 C5 H5A 110.1 . . ?
C4 C5 H5A 110.1 . . ?
C6 C5 H5B 110.1 . . ?
C4 C5 H5B 110.1 . . ?
H5A C5 H5B 108.4 . . ?
C5 C6 C7 113.1(2) . . ?
C5 C6 H6A 109.0 . . ?
C7 C6 H6A 109.0 . . ?
C5 C6 H6B 109.0 . . ?
C7 C6 H6B 109.0 . . ?
H6A C6 H6B 107.8 . . ?
N1 C7 C6 106.0(2) . . ?
N1 C7 C9 105.9(2) . . ?
C6 C7 C9 108.7(2) . . ?
N1 C7 C8 116.3(2) . . ?
C6 C7 C8 111.1(2) . . ?
C9 C7 C8 108.6(2) . . ?
C7 C8 H8A 109.5 . . ?
C7 C8 H8B 109.5 . . ?
H8A C8 H8B 109.5 . . ?
C7 C8 H8C 109.5 . . ?
H8A C8 H8C 109.5 . . ?
H8B C8 H8C 109.5 . . ?
C7 C9 H9A 109.5 . . ?
C7 C9 H9B 109.5 . . ?
H9A C9 H9B 109.5 . . ?
C7 C9 H9C 109.5 . . ?
H9A C9 H9C 109.5 . . ?
H9B C9 H9C 109.5 . . ?
C11 C10 C15 121.4(3) . . ?
C11 C10 H10 119.3 . . ?
C15 C10 H10 119.3 . . ?
C12 C11 C10 119.6(3) . . ?
C12 C11 H11 120.2 . . ?
C10 C11 H11 120.2 . . ?
C13 C12 C11 120.1(3) . . ?
C13 C12 H12 120.0 . . ?
C11 C12 H12 120.0 . . ?
C12 C13 C14 119.9(3) . . ?
C12 C13 H13 120.0 . . ?
C14 C13 H13 120.0 . . ?
C15 C14 C13 121.0(3) . . ?
C15 C14 H14 119.5 . . ?
C13 C14 H14 119.5 . . ?
C14 C15 C10 118.0(2) . . ?
C14 C15 C16 124.4(2) . . ?
C10 C15 C16 117.6(2) . . ?
N2 C16 C15 117.83(19) . . ?
N2 C16 H16A 107.8 . . ?
C15 C16 H16A 107.8 . . ?
N2 C16 H16B 107.8 . . ?
C15 C16 H16B 107.8 . . ?
H16A C16 H16B 107.2 . . ?
O2 C17 O1 125.7(2) . . ?
O2 C17 N2 124.6(2) . . ?
O1 C17 N2 109.6(2) . . ?
C19 C18 C24 118.7(2) . . ?
C19 C18 N2 119.3(2) . . ?
C24 C18 N2 122.1(2) . . ?
C20 C19 C18 121.3(2) . . ?
C20 C19 H19 119.4 . . ?
C18 C19 H19 119.4 . . ?
C19 C20 C21 121.4(2) . . ?
C19 C20 H20 119.3 . . ?
C21 C20 H20 119.3 . . ?
C20 C21 C23 116.9(2) . . ?
C20 C21 C22 121.3(2) . . ?
C23 C21 C22 121.8(2) . . ?
C21 C22 H22A 109.5 . . ?
C21 C22 H22B 109.5 . . ?
H22A C22 H22B 109.5 . . ?
C21 C22 H22C 109.5 . . ?
H22A C22 H22C 109.5 . . ?
H22B C22 H22C 109.5 . . ?
C21 C23 C24 123.2(2) . . ?
C21 C23 H23 118.4 . . ?
C24 C23 H23 118.4 . . ?
C23 C24 C18 118.6(2) . . ?
C23 C24 C25 118.9(2) . . ?
C18 C24 C25 122.5(2) . . ?
N3 C25 C26 106.0(2) . . ?
N3 C25 C24 122.6(2) . . ?
C26 C25 C24 131.3(2) . . ?
C25 C26 C42 105.4(2) . . ?
C25 C26 C27 131.1(2) . . ?
C42 C26 C27 123.5(2) . . ?
O3 C27 C28 119.2(2) . . ?
O3 C27 C26 118.8(2) . . ?
C28 C27 C26 121.9(2) . . ?
C29 C28 C34 117.4(2) . . ?
C29 C28 C27 123.4(2) . . ?
C34 C28 C27 119.1(2) . . ?
C30 C29 C28 120.9(2) . . ?
C30 C29 H29 119.6 . . ?
C28 C29 H29 119.6 . . ?
C29 C30 C31 120.3(3) . . ?
C29 C30 H30 119.8 . . ?
C31 C30 H30 119.8 . . ?
O4 C31 C33 123.7(3) . . ?
O4 C31 C30 116.1(3) . . ?
C33 C31 C30 120.1(3) . . ?
O4 C32 H32A 109.5 . . ?
O4 C32 H32B 109.5 . . ?
H32A C32 H32B 109.5 . . ?
O4 C32 H32C 109.5 . . ?
H32A C32 H32C 109.5 . . ?
H32B C32 H32C 109.5 . . ?
C34 C33 C31 118.7(2) . . ?
C34 C33 H33 120.6 . . ?
C31 C33 H33 120.6 . . ?
C33 C34 C28 122.5(3) . . ?
C33 C34 H34 118.8 . . ?
C28 C34 H34 118.8 . . ?
C40 C35 C36 121.5(3) . . ?
C40 C35 H35 119.3 . . ?
C36 C35 H35 119.3 . . ?
C37 C36 C35 119.9(3) . . ?
C37 C36 H36 120.1 . . ?
C35 C36 H36 120.1 . . ?
C38 C37 C36 120.0(3) . . ?
C38 C37 H37 120.0 . . ?
C36 C37 H37 120.0 . . ?
C37 C38 C39 120.2(3) . . ?
C37 C38 H38 119.9 . . ?
C39 C38 H38 119.9 . . ?
C40 C39 C38 121.6(3) . . ?
C40 C39 H39 119.2 . . ?
C38 C39 H39 119.2 . . ?
C39 C40 C35 116.9(3) . . ?
C39 C40 C41 119.5(3) . . ?
C35 C40 C41 123.7(2) . . ?
C42 C41 C40 114.3(2) . . ?
C42 C41 H41A 108.7 . . ?
C40 C41 H41A 108.7 . . ?
C42 C41 H41B 108.7 . . ?
C40 C41 H41B 108.7 . . ?
H41A C41 H41B 107.6 . . ?
N4 C42 C26 111.7(2) . . ?
N4 C42 C41 119.4(2) . . ?
C26 C42 C41 128.8(3) . . ?
C44 C43 C48 120.4(2) . . ?
C44 C43 N3 118.2(2) . . ?
C48 C43 N3 121.4(2) . . ?
C43 C44 C45 119.6(3) . . ?
C43 C44 H44 120.2 . . ?
C45 C44 H44 120.2 . . ?
C46 C45 C44 120.7(3) . . ?
C46 C45 H45 119.7 . . ?
C44 C45 H45 119.7 . . ?
C45 C46 C47 119.1(3) . . ?
C45 C46 H46 120.5 . . ?
C47 C46 H46 120.5 . . ?
C46 C47 C48 121.0(3) . . ?
C46 C47 H47 119.5 . . ?
C48 C47 H47 119.5 . . ?
C43 C48 C47 119.3(2) . . ?
C43 C48 H48 120.3 . . ?
C47 C48 H48 120.3 . . ?
O1 N1 C7 107.47(18) . . ?
O1 N1 C1 104.39(17) . . ?
C7 N1 C1 120.1(2) . . ?
C17 N2 C18 118.2(2) . . ?
C17 N2 C16 123.5(2) . . ?
C18 N2 C16 118.22(19) . . ?
C25 N3 N4 111.74(19) . . ?
C25 N3 C43 130.4(2) . . ?
N4 N3 C43 117.8(2) . . ?
C42 N4 N3 105.1(2) . . ?
C17 O1 N1 112.72(18) . . ?
C31 O4 C32 117.6(2) . . ?

loop_
_geom_bond_atom_site_label_1
_geom_bond_atom_site_label_2
_geom_bond_distance
_geom_bond_site_symmetry_2
_geom_bond_publ_flag
C1 N1 1.495(3) . ?
C1 C3 1.523(3) . ?
C1 C4 1.528(4) . ?
C1 C2 1.535(3) . ?
C2 H2A 0.9600 . ?
C2 H2B 0.9600 . ?
C2 H2C 0.9600 . ?
C3 H3A 0.9600 . ?
C3 H3B 0.9600 . ?
C3 H3C 0.9600 . ?
C4 C5 1.510(4) . ?
C4 H4A 0.9700 . ?
C4 H4B 0.9700 . ?
C5 C6 1.507(4) . ?
C5 H5A 0.9700 . ?
C5 H5B 0.9700 . ?
C6 C7 1.524(4) . ?
C6 H6A 0.9700 . ?
C6 H6B 0.9700 . ?
C7 N1 1.482(3) . ?
C7 C9 1.528(4) . ?
C7 C8 1.532(4) . ?
C8 H8A 0.9600 . ?
C8 H8B 0.9600 . ?
C8 H8C 0.9600 . ?
C9 H9A 0.9600 . ?
C9 H9B 0.9600 . ?
C9 H9C 0.9600 . ?
C10 C11 1.376(4) . ?
C10 C15 1.383(3) . ?
C10 H10 0.9300 . ?
C11 C12 1.369(4) . ?
C11 H11 0.9300 . ?
C12 C13 1.364(4) . ?
C12 H12 0.9300 . ?
C13 C14 1.387(3) . ?
C13 H13 0.9300 . ?
C14 C15 1.370(3) . ?
C14 H14 0.9300 . ?
C15 C16 1.515(3) . ?
C16 N2 1.470(3) . ?
C16 H16A 0.9700 . ?
C16 H16B 0.9700 . ?
C17 O2 1.202(3) . ?
C17 O1 1.361(3) . ?
C17 N2 1.365(3) . ?
C18 C19 1.380(3) . ?
C18 C24 1.397(3) . ?
C18 N2 1.434(3) . ?
C19 C20 1.378(3) . ?
C19 H19 0.9300 . ?
C20 C21 1.379(3) . ?
C20 H20 0.9300 . ?
C21 C23 1.383(3) . ?
C21 C22 1.510(3) . ?
C22 H22A 0.9600 . ?
C22 H22B 0.9600 . ?
C22 H22C 0.9600 . ?
C23 C24 1.387(3) . ?
C23 H23 0.9300 . ?
C24 C25 1.474(3) . ?
C25 N3 1.368(3) . ?
C25 C26 1.388(3) . ?
C26 C42 1.409(3) . ?
C26 C27 1.479(3) . ?
C27 O3 1.227(3) . ?
C27 C28 1.474(3) . ?
C28 C29 1.387(3) . ?
C28 C34 1.389(3) . ?
C29 C30 1.373(3) . ?
C29 H29 0.9300 . ?
C30 C31 1.381(3) . ?
C30 H30 0.9300 . ?
C31 O4 1.356(3) . ?
C31 C33 1.378(3) . ?
C32 O4 1.417(3) . ?
C32 H32A 0.9600 . ?
C32 H32B 0.9600 . ?
C32 H32C 0.9600 . ?
C33 C34 1.374(3) . ?
C33 H33 0.9300 . ?
C34 H34 0.9300 . ?
C35 C40 1.377(4) . ?
C35 C36 1.387(4) . ?
C35 H35 0.9300 . ?
C36 C37 1.353(4) . ?
C36 H36 0.9300 . ?
C37 C38 1.353(4) . ?
C37 H37 0.9300 . ?
C38 C39 1.380(4) . ?
C38 H38 0.9300 . ?
C39 C40 1.374(4) . ?
C39 H39 0.9300 . ?
C40 C41 1.518(4) . ?
C41 C42 1.503(3) . ?
C41 H41A 0.9700 . ?
C41 H41B 0.9700 . ?
C42 N4 1.322(3) . ?
C43 C44 1.372(3) . ?
C43 C48 1.372(3) . ?
C43 N3 1.430(3) . ?
C44 C45 1.376(4) . ?
C44 H44 0.9300 . ?
C45 C46 1.371(4) . ?
C45 H45 0.9300 . ?
C46 C47 1.372(4) . ?
C46 H46 0.9300 . ?
C47 C48 1.375(3) . ?
C47 H47 0.9300 . ?
C48 H48 0.9300 . ?
N1 O1 1.471(2) . ?
N3 N4 1.374(2) . ?
